data_7005908
loop_
_publ_author_name
'Konstantin V. Domasevitch'
'Pavlo V. Solntsev'
'Il'ya A. Gural'skiy'
'Harald Krautscheid'
'Eduard B. Rusanov'
'Alexander N. Chernega'
'Judith A. K. Howard'

_publ_section_title
;
 Silver(I) ions bridged by pyridazine: doubling the ligand
 functionality for the design of unusual 3D coordination frameworks.
;
_journal_issue 35
_journal_name_full 'Dalton transactions (Cambridge, England : 2003)'
_journal_page_first 3893
_journal_page_last 3905
_journal_paper_doi 10.1039/b706731c
_journal_year 2007
_chemical_formula_moiety 'C16 H6 Ag2 F14 N4 O4'
_chemical_formula_sum 'C16 H6 Ag2 F14 N4 O4'
_chemical_formula_weight 799.99
_chemical_name_common
;Silver(i) Heptafluorobutyrate 2:1 Complex with 4,4'-
Bipyridazine
;
_chemical_name_systematic
;
Silver(I) Heptafluorobutyrate 2:1 Complex with 4,4'-Bipyridazine
;
_space_group_IT_number 148
_space_group_name_Hall '-R 3'
_space_group_name_H-M_alt 'R -3 :H'
_symmetry_cell_setting trigonal
_symmetry_Int_Tables_number 148
_symmetry_space_group_name_Hall '-R 3'
_symmetry_space_group_name_H-M 'R -3 :H'
_atom_sites_solution_hydrogens geom
_atom_sites_solution_primary direct
_atom_sites_solution_secondary difmap
_audit_creation_method SHELXL-97
_cell_angle_alpha 90.00
_cell_angle_beta 90.00
_cell_angle_gamma 120.00
_cell_formula_units_Z 9
_cell_length_a 28.4273(11)
_cell_length_b 28.4273(11)
_cell_length_c 7.5353(3)
_cell_measurement_reflns_used 22669
_cell_measurement_temperature 273(2)
_cell_measurement_theta_max 28.68
_cell_measurement_theta_min 5.48
_cell_volume 5273.5(4)
_computing_cell_refinement 'SMART-NT (Bruker, 1998)'
_computing_data_collection 'SMART-NT (Bruker, 1998)'
_computing_data_reduction 'SMART-NT (Bruker, 1998)'
_computing_molecular_graphics 'Diamond 2.1e (Brandenburg, 1999)'
_computing_publication_material 'WinGX 1.700.00 (Farrugia, 1999)'
_computing_structure_refinement 'SHELXL-97 (Sheldrick, 1997)'
_computing_structure_solution 'SHELXS-97 (Sheldrick, 1997)'
_diffrn_ambient_temperature 273(2)
_diffrn_measured_fraction_theta_full 0.992
_diffrn_measured_fraction_theta_max 0.992
_diffrn_measurement_device_type 'Bruker Apex CCD area-detector diffractometer'
_diffrn_measurement_method '\w scans'
_diffrn_radiation_monochromator graphite
_diffrn_radiation_source 'fine-focus sealed tube'
_diffrn_radiation_type MoK\a
_diffrn_radiation_wavelength 0.71073
_diffrn_reflns_av_R_equivalents 0.0252
_diffrn_reflns_av_sigmaI/netI 0.0140
_diffrn_reflns_limit_h_max 38
_diffrn_reflns_limit_h_min -38
_diffrn_reflns_limit_k_max 38
_diffrn_reflns_limit_k_min -36
_diffrn_reflns_limit_l_max 10
_diffrn_reflns_limit_l_min -10
_diffrn_reflns_number 22669
_diffrn_reflns_theta_full 28.68
_diffrn_reflns_theta_max 28.68
_diffrn_reflns_theta_min 5.48
_diffrn_standards_decay_% 0
_exptl_absorpt_coefficient_mu 1.815
_exptl_absorpt_correction_T_max 0.8116
_exptl_absorpt_correction_T_min 0.7138
_exptl_absorpt_correction_type empirical
_exptl_absorpt_process_details 'SADABS (Sheldrick, 1999)'
_exptl_crystal_colour yellow
_exptl_crystal_density_diffrn 2.267
_exptl_crystal_density_method 'not measured'
_exptl_crystal_description prism
_exptl_crystal_F_000 3438
_exptl_crystal_size_max 0.50
_exptl_crystal_size_mid 0.12
_exptl_crystal_size_min 0.12
_refine_diff_density_max 0.890
_refine_diff_density_min -0.777
_refine_diff_density_rms 0.119
_refine_ls_extinction_method none
_refine_ls_goodness_of_fit_ref 1.108
_refine_ls_hydrogen_treatment constr
_refine_ls_matrix_type full
_refine_ls_number_parameters 262
_refine_ls_number_reflns 3002
_refine_ls_number_restraints 107
_refine_ls_restrained_S_all 1.151
_refine_ls_R_factor_all 0.0533
_refine_ls_R_factor_gt 0.0461
_refine_ls_shift/su_max 0.002
_refine_ls_shift/su_mean 0.000
_refine_ls_structure_factor_coef Fsqd
_refine_ls_weighting_details 'calc w=1/[\s^2^(Fo^2^)+(0.1015P)^2^+12.7678P] where P=(Fo^2^+2Fc^2^)/3'
_refine_ls_weighting_scheme calc
_refine_ls_wR_factor_gt 0.1507
_refine_ls_wR_factor_ref 0.1575
_reflns_number_gt 2541
_reflns_number_total 3002
_reflns_threshold_expression >2sigma(I)
_cod_data_source_file b706731c.txt
_cod_data_source_block (12)
_cod_depositor_comments
;
The following automatic conversions were performed:
'_symmetry_cell_setting' value 'Trigonal' changed to 'trigonal' according
to '/home/saulius/struct/CIF-dictionaries/cif_core.dic' dictionary named
'cif_core.dic' version 2.4.1 from 2010-06-29.

Automatic conversion script
Id: cif_fix_enum 1527 2010-12-29 10:47:43Z saulius 
;
_cod_original_sg_symbol_Hall '-R 3 '
_cod_original_sg_symbol_H-M 'R -3 '
_cod_database_code 7005908

loop_
_symmetry_equiv_pos_as_xyz
'x, y, z'
'-y, x-y, z'
'-x+y, -x, z'
'x+2/3, y+1/3, z+1/3'
'-y+2/3, x-y+1/3, z+1/3'
'-x+y+2/3, -x+1/3, z+1/3'
'x+1/3, y+2/3, z+2/3'
'-y+1/3, x-y+2/3, z+2/3'
'-x+y+1/3, -x+2/3, z+2/3'
'-x, -y, -z'
'y, -x+y, -z'
'x-y, x, -z'
'-x+2/3, -y+1/3, -z+1/3'
'y+2/3, -x+y+1/3, -z+1/3'
'x-y+2/3, x+1/3, -z+1/3'
'-x+1/3, -y+2/3, -z+2/3'
'y+1/3, -x+y+2/3, -z+2/3'
'x-y+1/3, x+2/3, -z+2/3'

loop_
_atom_site_label
_atom_site_type_symbol
_atom_site_fract_x
_atom_site_fract_y
_atom_site_fract_z
_atom_site_U_iso_or_equiv
_atom_site_adp_type
_atom_site_occupancy
_atom_site_symmetry_multiplicity
_atom_site_calc_flag
_atom_site_refinement_flags
_atom_site_disorder_assembly
_atom_site_disorder_group
Ag1 Ag 0.311885(14) 0.019376(12) 0.59013(4) 0.05492(18) Uani 1 1 d . . .
C1 C 0.34933(18) 0.11290(17) 1.0882(5) 0.0467(8) Uani 1 1 d . . .
H1A H 0.3695 0.1129 1.1854 0.056 Uiso 1 1 calc R . .
C3 C 0.3019(2) 0.1489(2) 0.9406(6) 0.0586(11) Uani 1 1 d . . .
H3A H 0.2888 0.1729 0.9293 0.070 Uiso 1 1 calc R . .
C2 C 0.32893(17) 0.14896(15) 1.0889(5) 0.0436(8) Uani 1 1 d . . .
N2 N 0.34134(15) 0.07901(14) 0.9563(4) 0.0475(7) Uani 1 1 d . . .
C5 C 0.23882(19) 0.0090(2) 0.2472(8) 0.0609(11) Uani 1 1 d D . .
N1 N 0.31273(16) 0.07811(15) 0.8134(5) 0.0512(8) Uani 1 1 d . . .
C4 C 0.2941(2) 0.1124(2) 0.8061(6) 0.0596(11) Uani 1 1 d . . .
H4A H 0.2748 0.1120 0.7059 0.072 Uiso 1 1 calc R . .
O1 O 0.26691(18) 0.04196(17) 0.3634(6) 0.0764(11) Uani 1 1 d . . .
O2 O 0.24405(15) -0.02590(16) 0.1693(6) 0.0723(10) Uani 1 1 d . . .
C6 C 0.1906(2) 0.0161(3) 0.1813(9) 0.094(2) Uani 1 1 d D . .
C7 C 0.1450(5) -0.0087(8) 0.3211(19) 0.304(7) Uani 0.60 1 d PDU . .
C8 C 0.0892(6) -0.0178(8) 0.265(3) 0.312(7) Uani 0.60 1 d PDU . .
F1 F 0.2035(8) 0.0680(4) 0.150(3) 0.185(12) Uani 0.60 1 d PD . .
F2 F 0.1675(9) -0.0137(9) 0.032(2) 0.28(2) Uani 0.60 1 d PD . .
F3 F 0.1527(6) 0.0021(7) 0.494(2) 0.306(7) Uani 0.60 1 d PDU . .
F4 F 0.1343(7) -0.0602(8) 0.290(4) 0.303(7) Uani 0.60 1 d PDU . .
F5 F 0.0941(6) 0.0216(7) 0.156(3) 0.307(7) Uani 0.60 1 d PDU . .
F6 F 0.0584(7) -0.0202(8) 0.404(3) 0.314(7) Uani 0.60 1 d PDU . .
F7 F 0.0615(7) -0.0663(7) 0.181(4) 0.322(7) Uani 0.60 1 d PDU . .
C7A C 0.1345(5) -0.0201(5) 0.252(2) 0.216(5) Uani 0.40 1 d PDU . .
C8A C 0.1402(8) -0.0171(7) 0.442(2) 0.224(5) Uani 0.40 1 d PDU . .
F1A F 0.2049(10) 0.0689(5) 0.215(3) 0.104(6) Uani 0.40 1 d PD . .
F2A F 0.1896(12) 0.0108(11) 0.0007(13) 0.141(8) Uani 0.40 1 d PD . .
F3A F 0.1179(6) -0.0708(4) 0.210(3) 0.216(5) Uani 0.40 1 d PDU . .
F4A F 0.1008(5) -0.0022(7) 0.217(4) 0.214(5) Uani 0.40 1 d PDU . .
F5A F 0.1635(8) -0.0462(8) 0.495(4) 0.227(5) Uani 0.40 1 d PDU . .
F6A F 0.0916(6) -0.0381(8) 0.528(4) 0.228(5) Uani 0.40 1 d PDU . .
F7A F 0.1711(7) 0.0346(6) 0.497(4) 0.225(5) Uani 0.40 1 d PDU . .

loop_
_atom_site_aniso_label
_atom_site_aniso_U_11
_atom_site_aniso_U_22
_atom_site_aniso_U_33
_atom_site_aniso_U_23
_atom_site_aniso_U_13
_atom_site_aniso_U_12
Ag1 0.0621(3) 0.0440(2) 0.0467(3) -0.00572(11) -0.00544(12) 0.01757(15)
C1 0.061(2) 0.0503(19) 0.0377(17) -0.0028(14) -0.0054(15) 0.0343(18)
C3 0.084(3) 0.065(3) 0.049(2) -0.0124(19) -0.018(2) 0.054(3)
C2 0.055(2) 0.0417(17) 0.0383(17) -0.0010(14) -0.0021(15) 0.0274(16)
N2 0.0598(19) 0.0506(17) 0.0402(15) -0.0034(13) -0.0028(13) 0.0336(15)
C5 0.052(2) 0.065(3) 0.066(3) 0.005(2) -0.008(2) 0.029(2)
N1 0.067(2) 0.0531(18) 0.0410(16) -0.0083(13) -0.0081(15) 0.0359(17)
C4 0.082(3) 0.065(3) 0.048(2) -0.0106(19) -0.015(2) 0.049(2)
O1 0.078(2) 0.071(2) 0.073(2) 0.0020(18) -0.0168(19) 0.031(2)
O2 0.0584(19) 0.072(2) 0.089(3) -0.004(2) -0.0116(18) 0.0347(18)
C6 0.080(4) 0.118(6) 0.101(5) -0.005(4) -0.018(4) 0.062(4)
C7 0.102(5) 0.189(8) 0.63(2) -0.011(10) 0.020(8) 0.077(5)
C8 0.109(5) 0.197(8) 0.63(2) -0.011(10) 0.017(8) 0.074(5)
F1 0.091(7) 0.164(14) 0.29(2) 0.154(16) 0.005(10) 0.052(8)
F2 0.23(3) 0.61(5) 0.146(14) -0.15(2) -0.112(16) 0.32(3)
F3 0.104(5) 0.190(8) 0.63(2) -0.010(10) 0.022(9) 0.074(6)
F4 0.102(5) 0.185(8) 0.63(2) -0.012(10) 0.021(8) 0.075(6)
F5 0.107(5) 0.195(8) 0.63(2) -0.009(10) 0.015(8) 0.081(6)
F6 0.110(5) 0.201(8) 0.63(2) -0.012(10) 0.016(8) 0.075(6)
F7 0.117(5) 0.202(8) 0.63(2) -0.013(10) 0.016(8) 0.065(6)
C7A 0.158(8) 0.179(8) 0.350(12) 0.115(9) 0.130(8) 0.114(7)
C8A 0.162(8) 0.186(8) 0.350(12) 0.113(9) 0.136(8) 0.107(7)
F1A 0.113(11) 0.078(8) 0.148(13) 0.017(8) -0.012(9) 0.069(9)
F2A 0.148(18) 0.27(2) 0.068(8) 0.015(11) -0.021(8) 0.152(16)
F3A 0.159(8) 0.178(8) 0.351(13) 0.115(9) 0.127(9) 0.113(7)
F4A 0.158(8) 0.179(8) 0.349(13) 0.117(9) 0.128(9) 0.116(7)
F5A 0.163(8) 0.187(8) 0.351(13) 0.115(9) 0.137(9) 0.103(7)
F6A 0.165(8) 0.190(8) 0.350(13) 0.113(9) 0.139(8) 0.104(7)
F7A 0.162(8) 0.189(8) 0.348(13) 0.111(9) 0.138(9) 0.105(7)

loop_
_atom_type_symbol
_atom_type_description
_atom_type_scat_dispersion_real
_atom_type_scat_dispersion_imag
_atom_type_scat_source
C C 0.0033 0.0016 'International Tables Vol C Tables 4.2.6.8 and 6.1.1.4'
H H 0.0000 0.0000 'International Tables Vol C Tables 4.2.6.8 and 6.1.1.4'
N N 0.0061 0.0033 'International Tables Vol C Tables 4.2.6.8 and 6.1.1.4'
O O 0.0106 0.0060 'International Tables Vol C Tables 4.2.6.8 and 6.1.1.4'
F F 0.0171 0.0103 'International Tables Vol C Tables 4.2.6.8 and 6.1.1.4'
Ag Ag -0.8971 1.1015 'International Tables Vol C Tables 4.2.6.8 and 6.1.1.4'

loop_
_geom_angle_atom_site_label_1
_geom_angle_atom_site_label_2
_geom_angle_atom_site_label_3
_geom_angle
_geom_angle_site_symmetry_1
_geom_angle_site_symmetry_3
_geom_angle_publ_flag
N2 Ag1 O2 148.45(14) 8_544 6 ?
N2 Ag1 N1 118.05(13) 8_544 . ?
O2 Ag1 N1 87.61(15) 6 . ?
N2 Ag1 O1 101.61(13) 8_544 . ?
O2 Ag1 O1 91.89(15) 6 . ?
N1 Ag1 O1 97.82(14) . . ?
N2 Ag1 Ag1 90.87(9) 8_544 6 ?
O2 Ag1 Ag1 82.73(11) 6 6 ?
N1 Ag1 Ag1 66.42(9) . 6 ?
O1 Ag1 Ag1 163.44(11) . 6 ?
N2 Ag1 Ag1 70.12(8) 8_544 8_544 ?
O2 Ag1 Ag1 86.75(11) 6 8_544 ?
N1 Ag1 Ag1 170.04(9) . 8_544 ?
O1 Ag1 Ag1 74.18(11) . 8_544 ?
Ag1 Ag1 Ag1 120.864(16) 6 8_544 ?
N2 C1 C2 123.4(4) . . ?
C2 C3 C4 118.7(4) . . ?
C3 C2 C1 115.9(3) . . ?
C3 C2 C2 123.7(4) . 13_557 ?
C1 C2 C2 120.4(4) . 13_557 ?
C1 N2 N1 119.9(3) . . ?
C1 N2 Ag1 128.7(3) . 6 ?
N1 N2 Ag1 111.3(2) . 6 ?
O2 C5 O1 131.1(5) . . ?
O2 C5 C6 114.9(5) . . ?
O1 C5 C6 113.8(5) . . ?
C4 N1 N2 118.8(3) . . ?
C4 N1 Ag1 128.7(3) . . ?
N2 N1 Ag1 112.1(2) . . ?
N1 C4 C3 123.3(4) . . ?
C5 O1 Ag1 121.9(4) . . ?
C5 O2 Ag1 118.2(3) . 8_544 ?
F1 C6 F2 108.6(9) . . ?
F1A C6 F2A 106.6(9) . . ?
F1 C6 C7A 115.4(11) . . ?
F1A C6 C7A 108.6(12) . . ?
F2A C6 C7A 108.9(15) . . ?
F1 C6 C7 109.1(13) . . ?
F2 C6 C7 104.2(13) . . ?
F1 C6 C5 114.8(9) . . ?
F2 C6 C5 111.3(11) . . ?
C7 C6 C5 108.4(8) . . ?
F3 C7 F4 109.7(12) . . ?
F3 C7 C8 110.4(16) . . ?
F4 C7 C8 96.7(14) . . ?
F3 C7 C6 124.0(14) . . ?
F4 C7 C6 93.5(15) . . ?
C8 C7 C6 116.7(13) . . ?
F5 C8 F6 108.4(10) . . ?
F5 C8 F7 109.4(11) . . ?
F6 C8 F7 106.1(10) . . ?
F5 C8 C7 111.2(16) . . ?
F6 C8 C7 112.6(14) . . ?
F7 C8 C7 108.9(15) . . ?
F3A C7A F4A 116.4(11) . . ?
F3A C7A C8A 105.9(9) . . ?
F4A C7A C8A 104.8(19) . . ?
F7A C8A F5A 109.0(11) . . ?
F7A C8A F6A 107.4(10) . . ?
F5A C8A F6A 107.0(10) . . ?
F7A C8A C7A 111.2(18) . . ?
F5A C8A C7A 109.2(19) . . ?
F6A C8A C7A 112.9(19) . . ?

loop_
_geom_bond_atom_site_label_1
_geom_bond_atom_site_label_2
_geom_bond_distance
_geom_bond_site_symmetry_2
_geom_bond_publ_flag
Ag1 N2 2.266(3) 8_544 ?
Ag1 O2 2.325(4) 6 ?
Ag1 N1 2.362(3) . ?
Ag1 O1 2.405(4) . ?
Ag1 Ag1 3.0564(4) 6 ?
C1 N2 1.322(5) . ?
C1 C2 1.408(5) . ?
C3 C2 1.357(6) . ?
C3 C4 1.386(6) . ?
C2 C2 1.482(7) 13_557 ?
N2 N1 1.342(5) . ?
C5 O2 1.226(7) . ?
C5 O1 1.238(7) . ?
C5 C6 1.563(6) . ?
N1 C4 1.324(6) . ?
C6 F1 1.352(9) . ?
C6 F2 1.360(9) . ?
C6 F1A 1.368(9) . ?
C6 F2A 1.368(9) . ?
C6 C7A 1.498(10) . ?
C6 C7 1.541(10) . ?
C7 F3 1.332(10) . ?
C7 F4 1.360(10) . ?
C7 C8 1.534(7) . ?
C7 F4A 1.57(3) . ?
C7 F7A 1.70(3) . ?
C7 F3A 1.746(19) . ?
C8 C7A 1.33(2) . ?
C8 F5 1.339(10) . ?
C8 F6 1.344(10) . ?
C8 F7 1.355(10) . ?
C7A F3A 1.310(10) . ?
C7A F4A 1.319(10) . ?
C7A C8A 1.439(7) . ?
C8A F7A 1.344(10) . ?
C8A F5A 1.354(10) . ?
C8A F6A 1.363(10) . ?
